data_4001539
loop_
_publ_author_name
'Geramita, Katharine'
'McBee, Jennifer'
'Shen, Yulong'
'Radu, Nora'
'Tilley, T. Don'

_publ_section_title
;
 Synthesis and Characterization of Perfluoroaryl-Substituted Siloles and
 Thiophenes:&#x00A0; A Series of Electron-Deficient Blue Light Emitting
 Materials
;
_journal_issue 14
_journal_name_full 'Chemistry of Materials'
_journal_page_first 3261
_journal_paper_doi 10.1021/cm060346u
_journal_volume 18
_journal_year 2006
_chemical_formula_moiety 'C30 H16 F10 Si'
_chemical_formula_sum 'C30 H16 F10 Si'
_chemical_formula_weight 594.52
_chemical_name_systematic
; 
 ? 
;
_space_group_IT_number 2
_symmetry_cell_setting triclinic
_symmetry_space_group_name_Hall '-P 1'
_symmetry_space_group_name_H-M 'P -1'
_atom_sites_solution_hydrogens geom
_atom_sites_solution_primary direct
_atom_sites_solution_secondary difmap
_audit_creation_method SHELXL-97
_cell_angle_alpha 99.357(2)
_cell_angle_beta 99.182(2)
_cell_angle_gamma 114.271(2)
_cell_formula_units_Z 4
_cell_length_a 12.4604(14)
_cell_length_b 14.1435(16)
_cell_length_c 17.475(2)
_cell_measurement_reflns_used 8192
_cell_measurement_temperature 173(2)
_cell_measurement_theta_max 23.24
_cell_measurement_theta_min 3.10
_cell_volume 2680.9(5)
_computing_cell_refinement 'Saint v7.06, Bruker 2004'
_computing_data_collection 'Apex2-v1.0.27, Bruker 2004'
_computing_data_reduction 'Saint v7.06, Bruker 2004'
_computing_molecular_graphics 'SHELXTL-XP, Bruker 2004'
_computing_structure_refinement 'SHELXL-97 (Sheldrick, 1997)'
_computing_structure_solution 'SHELXS-97 (Sheldrick, 1990)'
_diffrn_ambient_temperature 170(2)
_diffrn_measured_fraction_theta_full 0.968
_diffrn_measured_fraction_theta_max 0.968
_diffrn_measurement_device_type 'ccd area detector'
_diffrn_measurement_method 'phi and omega scans'
_diffrn_radiation_monochromator graphite
_diffrn_radiation_source 'fine-focus sealed tube'
_diffrn_radiation_type MoK\a
_diffrn_radiation_wavelength 0.71073
_diffrn_reflns_av_R_equivalents 0.0564
_diffrn_reflns_av_sigmaI/netI 0.0720
_diffrn_reflns_limit_h_max 12
_diffrn_reflns_limit_h_min -13
_diffrn_reflns_limit_k_max 15
_diffrn_reflns_limit_k_min -14
_diffrn_reflns_limit_l_max 15
_diffrn_reflns_limit_l_min -19
_diffrn_reflns_number 10708
_diffrn_reflns_theta_full 23.26
_diffrn_reflns_theta_max 23.26
_diffrn_reflns_theta_min 3.10
_diffrn_standards_decay_% 0
_diffrn_standards_interval_count 0
_diffrn_standards_interval_time 0
_diffrn_standards_number 0
_exptl_absorpt_coefficient_mu 0.176
_exptl_absorpt_correction_T_max .9930
_exptl_absorpt_correction_T_min .9895
_exptl_absorpt_correction_type multi-scan
_exptl_absorpt_process_details 'sadabs, 2004'
_exptl_crystal_colour white
_exptl_crystal_density_diffrn 1.473
_exptl_crystal_density_method 'not measured'
_exptl_crystal_description plate
_exptl_crystal_F_000 1200
_exptl_crystal_size_max 0.06
_exptl_crystal_size_mid 0.06
_exptl_crystal_size_min 0.04
_refine_diff_density_max 0.223
_refine_diff_density_min -0.251
_refine_diff_density_rms 0.044
_refine_ls_extinction_method none
_refine_ls_goodness_of_fit_ref 0.852
_refine_ls_hydrogen_treatment constr
_refine_ls_matrix_type full
_refine_ls_number_parameters 739
_refine_ls_number_reflns 7451
_refine_ls_number_restraints 0
_refine_ls_restrained_S_all 0.852
_refine_ls_R_factor_all 0.0612
_refine_ls_R_factor_gt 0.0364
_refine_ls_shift/su_max 0.000
_refine_ls_shift/su_mean 0.000
_refine_ls_structure_factor_coef Fsqd
_refine_ls_weighting_details 'calc w=1/[\s^2^(Fo^2^)+(0.0447P)^2^+0.0000P] where P=(Fo^2^+2Fc^2^)/3'
_refine_ls_weighting_scheme calc
_refine_ls_wR_factor_gt 0.0810
_refine_ls_wR_factor_ref 0.0863
_reflns_number_gt 4926
_reflns_number_total 7451
_reflns_threshold_expression >2sigma(I)
_cod_data_source_file cm060346usi20060210_103440.cif
_cod_data_source_block 1a
_cod_depositor_comments
;
The following automatic conversions were performed:

'_symmetry_cell_setting' value 'Triclinic' changed to 'triclinic'
according to /home/saulius/struct/CIF-dictionaries/cif_core.dic
dictionary named 'cif_core.dic' version 2.4.1 from 2010-06-29.

Automatic conversion script
Id: cif_fix_values 1715 2011-07-08 13:25:40Z adriana 
;
_cod_original_cell_volume 2681.0(5)
_cod_database_code 4001539

loop_
_symmetry_equiv_pos_as_xyz
'x, y, z'
'-x, -y, -z'

loop_
_atom_site_label
_atom_site_type_symbol
_atom_site_fract_x
_atom_site_fract_y
_atom_site_fract_z
_atom_site_U_iso_or_equiv
_atom_site_adp_type
_atom_site_occupancy
_atom_site_symmetry_multiplicity
_atom_site_calc_flag
_atom_site_refinement_flags
Si2 Si 0.35378(6) 0.74151(5) 0.39776(4) 0.03172(18) Uani 1 1 d .
Si1 Si 0.85306(6) 0.09324(5) 0.15328(4) 0.03478(19) Uani 1 1 d .
F20 F 0.25730(15) 0.47768(13) 0.22904(9) 0.0588(5) Uani 1 1 d .
F11 F 0.65881(12) 0.78196(11) 0.50652(9) 0.0474(4) Uani 1 1 d .
F16 F 0.00917(13) 0.61954(13) 0.32494(9) 0.0533(4) Uani 1 1 d .
F12 F 0.83490(12) 0.93295(12) 0.63276(10) 0.0564(5) Uani 1 1 d .
F13 F 0.77550(13) 1.02001(12) 0.75846(10) 0.0601(5) Uani 1 1 d .
F17 F -0.15220(14) 0.53050(15) 0.18083(10) 0.0722(5) Uani 1 1 d .
F15 F 0.36243(13) 0.80896(14) 0.63226(10) 0.0693(5) Uani 1 1 d .
F14 F 0.53792(14) 0.95641(15) 0.75814(11) 0.0812(6) Uani 1 1 d .
F19 F 0.09783(18) 0.39138(15) 0.08458(11) 0.0825(6) Uani 1 1 d .
F18 F -0.10854(16) 0.41630(15) 0.05926(10) 0.0814(6) Uani 1 1 d .
F10 F 1.00206(13) 0.15694(11) -0.00187(9) 0.0462(4) Uani 1 1 d .
F8 F 0.79680(13) 0.28439(12) -0.17434(9) 0.0545(4) Uani 1 1 d .
F9 F 1.00646(13) 0.28490(11) -0.10163(9) 0.0497(4) Uani 1 1 d .
F1 F 0.94155(13) -0.13896(12) 0.21096(9) 0.0535(4) Uani 1 1 d .
F5 F 0.69744(12) 0.00962(11) 0.30592(8) 0.0421(4) Uani 1 1 d .
F6 F 0.57888(12) 0.03500(12) -0.04287(9) 0.0485(4) Uani 1 1 d .
F4 F 0.76167(14) -0.01900(12) 0.45113(9) 0.0553(4) Uani 1 1 d .
F3 F 0.91290(14) -0.11093(13) 0.47647(9) 0.0655(5) Uani 1 1 d .
F7 F 0.58462(14) 0.15972(12) -0.14350(10) 0.0561(4) Uani 1 1 d .
F2 F 1.00051(15) -0.17228(14) 0.35528(11) 0.0678(5) Uani 1 1 d .
C128 C 0.3340(2) 0.61075(18) 0.49333(14) 0.0257(6) Uani 1 1 d .
C127 C 0.7168(2) 0.9017(2) 0.63151(16) 0.0357(6) Uani 1 1 d .
C126 C 0.1380(2) 0.55092(18) 0.28218(14) 0.0272(6) Uani 1 1 d .
C125 C 0.3526(2) 0.55633(18) 0.55714(14) 0.0270(6) Uani 1 1 d .
C124 C 0.5046(2) 0.79131(18) 0.56469(14) 0.0293(6) Uani 1 1 d .
C123 C 0.4632(2) 0.55398(19) 0.57879(14) 0.0326(6) Uani 1 1 d .
H12A H 0.5261 0.5908 0.5565 0.039 Uiso 1 1 calc R
C122 C 0.22825(19) 0.60164(18) 0.36113(14) 0.0269(6) Uani 1 1 d .
C121 C 0.1359(2) 0.43997(18) 0.41395(13) 0.0265(6) Uani 1 1 d .
C120 C 0.23085(19) 0.54891(18) 0.41863(14) 0.0256(6) Uani 1 1 d .
C119 C 0.6266(2) 0.82546(18) 0.56770(15) 0.0311(6) Uani 1 1 d .
C117 C 0.4062(2) 0.71284(18) 0.49399(14) 0.0283(6) Uani 1 1 d .
C116 C 0.0333(2) 0.5627(2) 0.26611(16) 0.0353(6) Uani 1 1 d .
C115 C 0.4789(2) 0.8382(2) 0.63046(17) 0.0412(7) Uani 1 1 d .
C114 C 0.1561(2) 0.4921(2) 0.21891(16) 0.0371(7) Uani 1 1 d .
C113 C 0.2605(2) 0.50216(19) 0.59278(14) 0.0330(6) Uani 1 1 d .
H11A H 0.1859 0.5034 0.5796 0.040 Uiso 1 1 calc R
C112 C 0.1589(2) 0.35217(19) 0.41292(15) 0.0368(6) Uani 1 1 d .
H11B H 0.2359 0.3586 0.4116 0.044 Uiso 1 1 calc R
C111 C 0.6874(2) 0.9463(2) 0.69552(16) 0.0397(7) Uani 1 1 d .
C110 C 0.4813(2) 0.4974(2) 0.63317(15) 0.0410(7) Uani 1 1 d .
H11C H 0.5558 0.4962 0.6471 0.049 Uiso 1 1 calc R
C109 C 0.2796(2) 0.4468(2) 0.64741(15) 0.0396(7) Uani 1 1 d .
H10A H 0.2181 0.4119 0.6714 0.047 Uiso 1 1 calc R
C108 C -0.0277(3) 0.4603(2) 0.13165(17) 0.0513(8) Uani 1 1 d .
C107 C -0.0507(2) 0.5180(2) 0.19253(18) 0.0452(7) Uani 1 1 d .
C106 C 0.3883(3) 0.4428(2) 0.66661(16) 0.0435(7) Uani 1 1 d .
H10B H 0.3995 0.4034 0.7021 0.052 Uiso 1 1 calc R
C105 C 0.0200(2) 0.42723(19) 0.41534(15) 0.0360(6) Uani 1 1 d .
H10C H 0.0024 0.4850 0.4147 0.043 Uiso 1 1 calc R
C104 C 0.0752(3) 0.4477(2) 0.14460(17) 0.0483(7) Uani 1 1 d .
C103 C 0.5678(2) 0.9143(2) 0.69527(17) 0.0464(7) Uani 1 1 d .
C102 C -0.0698(2) 0.3303(2) 0.41766(17) 0.0483(8) Uani 1 1 d .
H10D H -0.1470 0.3234 0.4190 0.058 Uiso 1 1 calc R
C101 C 0.0679(3) 0.2547(2) 0.41384(16) 0.0475(8) Uani 1 1 d .
H10E H 0.0834 0.1955 0.4116 0.057 Uiso 1 1 calc R
C100 C -0.0456(3) 0.2448(2) 0.41806(17) 0.0505(8) Uani 1 1 d .
H10F H -0.1054 0.1801 0.4212 0.061 Uiso 1 1 calc R
C6 C 0.8154(2) -0.06535(18) 0.25250(14) 0.0282(6) Uani 1 1 d .
C24 C 0.7902(2) 0.09087(18) -0.01904(14) 0.0278(6) Uani 1 1 d .
C23 C 0.8973(2) 0.15696(19) -0.03595(14) 0.0304(6) Uani 1 1 d .
C28 C 0.6869(2) 0.09470(19) -0.05684(15) 0.0320(6) Uani 1 1 d .
C25 C 0.9002(2) 0.22173(18) -0.08770(15) 0.0321(6) Uani 1 1 d .
C16 C 0.6522(2) -0.15179(18) -0.04884(15) 0.0317(6) Uani 1 1 d .
C5 C 0.7730(2) -0.03579(18) 0.31650(15) 0.0299(6) Uani 1 1 d .
C27 C 0.6879(2) 0.1586(2) -0.10847(15) 0.0345(6) Uani 1 1 d .
C3 C 0.8791(2) -0.0971(2) 0.40379(16) 0.0421(7) Uani 1 1 d .
C26 C 0.7960(2) 0.22249(19) -0.12298(15) 0.0346(6) Uani 1 1 d .
C22 C 0.7915(2) 0.03071(18) 0.04295(14) 0.0291(6) Uani 1 1 d .
C4 C 0.8038(2) -0.05133(19) 0.39085(15) 0.0345(6) Uani 1 1 d .
C1 C 0.8927(2) -0.11141(19) 0.26876(16) 0.0355(6) Uani 1 1 d .
C15 C 0.7263(2) -0.07663(19) 0.03026(14) 0.0294(6) Uani 1 1 d .
C9 C 0.6780(2) -0.23474(19) 0.09872(14) 0.0315(6) Uani 1 1 d .
C10 C 0.5904(2) -0.2816(2) 0.13855(16) 0.0407(7) Uani 1 1 d .
H14A H 0.5620 -0.2399 0.1679 0.049 Uiso 1 1 calc R
C14 C 0.7194(2) -0.2982(2) 0.05542(16) 0.0395(7) Uani 1 1 d .
H13A H 0.7767 -0.2683 0.0272 0.047 Uiso 1 1 calc R
C21 C 0.5281(2) -0.21183(19) -0.06281(16) 0.0401(7) Uani 1 1 d .
H12B H 0.4902 -0.2066 -0.0217 0.048 Uiso 1 1 calc R
C2 C 0.9234(2) -0.1287(2) 0.34225(18) 0.0430(7) Uani 1 1 d .
C8 C 0.7303(2) -0.11783(18) 0.10469(14) 0.0279(6) Uani 1 1 d .
C7 C 0.7873(2) -0.04150(19) 0.17453(14) 0.0301(6) Uani 1 1 d .
C17 C 0.7072(3) -0.1625(2) -0.11059(16) 0.0466(7) Uani 1 1 d .
H8A H 0.7907 -0.1223 -0.1022 0.056 Uiso 1 1 calc R
C11 C 0.5445(3) -0.3900(2) 0.13502(18) 0.0529(8) Uani 1 1 d .
H7A H 0.4836 -0.4214 0.1605 0.063 Uiso 1 1 calc R
C20 C 0.4594(3) -0.2800(2) -0.13771(19) 0.0506(8) Uani 1 1 d .
H6A H 0.3756 -0.3188 -0.1469 0.061 Uiso 1 1 calc R
C19 C 0.6389(3) -0.2324(2) -0.18430(18) 0.0625(9) Uani 1 1 d .
H5A H 0.6770 -0.2404 -0.2248 0.075 Uiso 1 1 calc R
C12 C 0.5892(3) -0.4512(2) 0.0937(2) 0.0594(9) Uani 1 1 d .
H4A H 0.5604 -0.5235 0.0927 0.071 Uiso 1 1 calc R
C13 C 0.6757(3) -0.4059(2) 0.05412(19) 0.0531(8) Uani 1 1 d .
H3A H 0.7054 -0.4474 0.0262 0.064 Uiso 1 1 calc R
C18 C 0.5151(3) -0.2901(2) -0.19831(19) 0.0610(9) Uani 1 1 d .
H2A H 0.4691 -0.3358 -0.2485 0.073 Uiso 1 1 calc R
C140 C 0.4660(2) 0.7736(2) 0.33654(17) 0.0487(7) Uani 1 1 d .
H14B H 0.4941 0.7197 0.3303 0.073 Uiso 1 1 calc R
H14C H 0.5336 0.8423 0.3627 0.073 Uiso 1 1 calc R
H14D H 0.4285 0.7757 0.2848 0.073 Uiso 1 1 calc R
C141 C 0.2961(3) 0.8431(2) 0.41260(18) 0.0539(8) Uani 1 1 d .
H14E H 0.2384 0.8240 0.4446 0.081 Uiso 1 1 calc R
H14F H 0.2574 0.8459 0.3615 0.081 Uiso 1 1 calc R
H14G H 0.3628 0.9121 0.4394 0.081 Uiso 1 1 calc R
C30 C 0.7854(3) 0.1824(2) 0.18554(17) 0.0556(8) Uani 1 1 d .
H40A H 0.8176 0.2144 0.2421 0.083 Uiso 1 1 calc R
H40B H 0.6987 0.1414 0.1740 0.083 Uiso 1 1 calc R
H40C H 0.8047 0.2376 0.1573 0.083 Uiso 1 1 calc R
C29 C 1.0209(2) 0.1594(2) 0.19012(16) 0.0524(8) Uani 1 1 d .
H41A H 1.0433 0.1888 0.2470 0.079 Uiso 1 1 calc R
H41B H 1.0553 0.2158 0.1643 0.079 Uiso 1 1 calc R
H41C H 1.0512 0.1077 0.1781 0.079 Uiso 1 1 calc R

loop_
_atom_site_aniso_label
_atom_site_aniso_U_11
_atom_site_aniso_U_22
_atom_site_aniso_U_33
_atom_site_aniso_U_23
_atom_site_aniso_U_13
_atom_site_aniso_U_12
Si2 0.0301(4) 0.0279(4) 0.0317(4) 0.0108(3) 0.0051(3) 0.0077(3)
Si1 0.0442(5) 0.0307(4) 0.0256(4) 0.0103(3) 0.0099(3) 0.0116(3)
F20 0.0684(12) 0.0690(11) 0.0443(10) 0.0026(9) 0.0056(9) 0.0434(10)
F11 0.0354(9) 0.0515(9) 0.0411(10) -0.0042(8) 0.0114(7) 0.0113(7)
F16 0.0454(10) 0.0726(11) 0.0495(11) 0.0170(9) 0.0097(8) 0.0340(9)
F12 0.0269(9) 0.0584(10) 0.0589(11) -0.0093(9) 0.0040(8) 0.0067(8)
F13 0.0415(10) 0.0560(10) 0.0498(11) -0.0193(9) -0.0059(8) 0.0090(8)
F17 0.0405(10) 0.1024(14) 0.0691(13) 0.0343(11) -0.0042(9) 0.0295(10)
F15 0.0309(9) 0.0876(13) 0.0607(12) -0.0222(10) 0.0096(8) 0.0153(9)
F14 0.0499(11) 0.0984(14) 0.0594(12) -0.0363(11) 0.0090(9) 0.0216(10)
F19 0.1130(16) 0.0792(13) 0.0422(11) -0.0120(10) -0.0017(10) 0.0483(12)
F18 0.0767(13) 0.0784(13) 0.0463(12) 0.0060(10) -0.0269(10) 0.0130(10)
F10 0.0357(9) 0.0517(9) 0.0473(10) 0.0231(8) 0.0085(7) 0.0126(7)
F8 0.0642(11) 0.0503(10) 0.0548(11) 0.0362(9) 0.0176(9) 0.0220(8)
F9 0.0453(9) 0.0472(9) 0.0525(11) 0.0264(8) 0.0200(8) 0.0089(8)
F1 0.0558(10) 0.0705(11) 0.0488(11) 0.0145(9) 0.0173(8) 0.0408(9)
F5 0.0484(9) 0.0454(9) 0.0403(9) 0.0148(7) 0.0171(7) 0.0248(8)
F6 0.0409(9) 0.0566(10) 0.0574(11) 0.0329(9) 0.0237(8) 0.0201(8)
F4 0.0751(11) 0.0567(10) 0.0302(9) 0.0140(8) 0.0231(8) 0.0213(9)
F3 0.0741(12) 0.0747(12) 0.0374(10) 0.0325(9) -0.0016(9) 0.0224(10)
F7 0.0504(10) 0.0652(11) 0.0650(12) 0.0349(9) 0.0146(9) 0.0309(9)
F2 0.0646(12) 0.0774(12) 0.0742(13) 0.0323(10) 0.0028(10) 0.0444(10)
C128 0.0235(13) 0.0314(14) 0.0251(14) 0.0061(11) 0.0067(11) 0.0151(12)
C127 0.0213(15) 0.0352(15) 0.0411(18) 0.0040(13) 0.0024(13) 0.0076(12)
C126 0.0242(14) 0.0241(13) 0.0294(15) 0.0126(12) 0.0027(12) 0.0065(11)
C125 0.0289(15) 0.0281(13) 0.0207(14) 0.0019(11) 0.0033(11) 0.0124(11)
C124 0.0271(15) 0.0280(14) 0.0270(15) 0.0056(12) 0.0013(12) 0.0091(12)
C123 0.0332(16) 0.0368(15) 0.0276(15) 0.0074(12) 0.0068(12) 0.0161(12)
C122 0.0253(14) 0.0319(14) 0.0247(14) 0.0102(12) 0.0046(11) 0.0135(11)
C121 0.0308(15) 0.0265(14) 0.0188(13) 0.0051(11) 0.0030(11) 0.0111(11)
C120 0.0201(13) 0.0284(13) 0.0260(14) 0.0042(11) 0.0044(11) 0.0103(11)
C119 0.0302(15) 0.0302(14) 0.0301(15) 0.0034(12) 0.0070(12) 0.0126(12)
C117 0.0239(14) 0.0285(14) 0.0311(15) 0.0078(12) 0.0100(11) 0.0093(11)
C116 0.0342(16) 0.0372(15) 0.0324(16) 0.0154(13) 0.0082(13) 0.0117(13)
C115 0.0236(15) 0.0469(17) 0.0425(18) 0.0003(14) 0.0058(13) 0.0109(13)
C114 0.0369(17) 0.0364(15) 0.0364(18) 0.0117(13) 0.0011(13) 0.0169(13)
C113 0.0318(15) 0.0423(15) 0.0285(15) 0.0126(13) 0.0077(12) 0.0186(13)
C112 0.0493(17) 0.0358(16) 0.0289(15) 0.0098(13) 0.0108(13) 0.0215(14)
C111 0.0316(17) 0.0335(15) 0.0345(17) -0.0056(13) -0.0046(13) 0.0060(13)
C110 0.0428(17) 0.0570(18) 0.0321(16) 0.0116(14) 0.0034(13) 0.0330(15)
C109 0.0458(18) 0.0472(17) 0.0293(16) 0.0179(14) 0.0138(13) 0.0197(14)
C108 0.048(2) 0.0457(18) 0.0333(19) 0.0111(15) -0.0138(15) 0.0044(16)
C107 0.0255(16) 0.0522(18) 0.049(2) 0.0242(16) -0.0059(14) 0.0104(14)
C106 0.062(2) 0.0498(18) 0.0277(16) 0.0171(14) 0.0087(15) 0.0315(16)
C105 0.0302(15) 0.0310(15) 0.0398(17) 0.0112(13) 0.0032(12) 0.0082(12)
C104 0.065(2) 0.0396(17) 0.0322(18) 0.0052(14) 0.0029(16) 0.0202(16)
C103 0.0382(18) 0.0519(18) 0.0362(18) -0.0098(15) 0.0054(14) 0.0171(15)
C102 0.0364(17) 0.0383(17) 0.055(2) 0.0120(15) 0.0088(14) 0.0032(14)
C101 0.084(2) 0.0261(16) 0.0337(17) 0.0107(13) 0.0191(16) 0.0235(16)
C100 0.061(2) 0.0301(16) 0.0409(19) 0.0080(14) 0.0143(16) 0.0012(15)
C6 0.0270(14) 0.0280(14) 0.0257(15) 0.0079(12) 0.0055(11) 0.0086(12)
C24 0.0318(15) 0.0259(14) 0.0216(14) 0.0056(11) 0.0079(12) 0.0089(12)
C23 0.0310(16) 0.0317(14) 0.0259(15) 0.0076(12) 0.0063(12) 0.0118(12)
C28 0.0327(16) 0.0305(14) 0.0324(15) 0.0112(13) 0.0150(13) 0.0101(12)
C25 0.0323(16) 0.0287(14) 0.0295(15) 0.0108(12) 0.0127(13) 0.0052(12)
C16 0.0383(16) 0.0270(14) 0.0292(15) 0.0104(12) 0.0070(12) 0.0134(12)
C5 0.0319(15) 0.0239(13) 0.0308(16) 0.0100(12) 0.0058(12) 0.0091(12)
C27 0.0367(17) 0.0384(15) 0.0336(16) 0.0136(13) 0.0081(13) 0.0204(13)
C3 0.0433(17) 0.0390(16) 0.0267(17) 0.0137(13) -0.0032(13) 0.0045(14)
C26 0.0471(18) 0.0288(14) 0.0301(15) 0.0163(13) 0.0132(14) 0.0148(13)
C22 0.0297(14) 0.0319(15) 0.0232(14) 0.0103(12) 0.0088(11) 0.0095(12)
C4 0.0412(16) 0.0315(15) 0.0225(15) 0.0067(12) 0.0091(13) 0.0080(13)
C1 0.0349(16) 0.0345(15) 0.0337(16) 0.0069(13) 0.0090(13) 0.0131(13)
C15 0.0306(14) 0.0324(15) 0.0257(15) 0.0086(12) 0.0087(11) 0.0135(12)
C9 0.0305(15) 0.0329(15) 0.0290(15) 0.0140(12) 0.0006(12) 0.0126(12)
C10 0.0401(17) 0.0422(17) 0.0350(17) 0.0190(14) 0.0036(13) 0.0127(14)
C14 0.0364(16) 0.0331(16) 0.0432(18) 0.0097(13) 0.0013(13) 0.0132(13)
C21 0.0431(18) 0.0357(16) 0.0387(18) 0.0099(14) 0.0056(14) 0.0165(14)
C2 0.0398(17) 0.0406(16) 0.049(2) 0.0205(15) 0.0004(14) 0.0189(14)
C8 0.0252(14) 0.0316(14) 0.0282(15) 0.0103(12) 0.0098(11) 0.0119(12)
C7 0.0341(15) 0.0324(14) 0.0270(15) 0.0102(12) 0.0105(12) 0.0159(12)
C17 0.0504(18) 0.0454(17) 0.0334(18) 0.0057(14) 0.0114(14) 0.0127(14)
C11 0.0449(18) 0.0474(19) 0.0441(19) 0.0248(16) -0.0035(15) 0.0001(16)
C20 0.0467(18) 0.0340(16) 0.057(2) 0.0098(15) -0.0066(16) 0.0120(14)
C19 0.086(3) 0.060(2) 0.0351(19) 0.0042(16) 0.0175(18) 0.028(2)
C12 0.062(2) 0.0324(17) 0.060(2) 0.0200(17) -0.0182(18) 0.0077(16)
C13 0.054(2) 0.0390(18) 0.057(2) 0.0083(16) -0.0057(16) 0.0199(16)
C18 0.085(3) 0.0418(18) 0.0354(19) -0.0022(15) -0.0087(18) 0.0214(19)
C140 0.0419(17) 0.0543(18) 0.0411(18) 0.0198(15) 0.0106(14) 0.0105(14)
C141 0.0571(19) 0.0412(17) 0.059(2) 0.0138(16) 0.0046(16) 0.0214(15)
C30 0.083(2) 0.0462(18) 0.0442(19) 0.0177(15) 0.0216(17) 0.0312(17)
C29 0.0512(18) 0.0559(19) 0.0329(17) 0.0111(15) 0.0090(14) 0.0083(15)

loop_
_atom_type_symbol
_atom_type_description
_atom_type_scat_dispersion_real
_atom_type_scat_dispersion_imag
_atom_type_scat_source
C C 0.0033 0.0016 'International Tables Vol C Tables 4.2.6.8 and 6.1.1.4'
H H 0.0000 0.0000 'International Tables Vol C Tables 4.2.6.8 and 6.1.1.4'
F F 0.0171 0.0103 'International Tables Vol C Tables 4.2.6.8 and 6.1.1.4'
Si Si 0.0817 0.0704 'International Tables Vol C Tables 4.2.6.8 and 6.1.1.4'

loop_
_geom_angle_atom_site_label_1
_geom_angle_atom_site_label_2
_geom_angle_atom_site_label_3
_geom_angle
C140 Si2 C141 111.75(13)
C140 Si2 C122 113.76(11)
C141 Si2 C122 112.41(11)
C140 Si2 C117 114.15(11)
C141 Si2 C117 112.57(12)
C122 Si2 C117 90.67(10)
C30 Si1 C29 112.34(13)
C30 Si1 C7 116.08(12)
C29 Si1 C7 110.31(12)
C30 Si1 C22 109.91(12)
C29 Si1 C22 115.83(11)
C7 Si1 C22 90.84(11)
C117 C128 C125 125.3(2)
C117 C128 C120 114.6(2)
C125 C128 C120 120.03(19)
F12 C127 C111 119.1(2)
F12 C127 C119 120.9(2)
C111 C127 C119 120.0(2)
C116 C126 C114 115.4(2)
C116 C126 C122 122.5(2)
C114 C126 C122 122.0(2)
C123 C125 C113 118.3(2)
C123 C125 C128 118.9(2)
C113 C125 C128 122.7(2)
C115 C124 C119 115.8(2)
C115 C124 C117 121.5(2)
C119 C124 C117 122.7(2)
C125 C123 C110 120.9(2)
C125 C123 H12A 119.6
C110 C123 H12A 119.6
C120 C122 C126 122.8(2)
C120 C122 Si2 109.16(17)
C126 C122 Si2 128.00(17)
C112 C121 C105 118.3(2)
C112 C121 C120 123.4(2)
C105 C121 C120 118.2(2)
C122 C120 C121 123.9(2)
C122 C120 C128 115.7(2)
C121 C120 C128 120.3(2)
F11 C119 C127 118.4(2)
F11 C119 C124 119.2(2)
C127 C119 C124 122.4(2)
C128 C117 C124 123.6(2)
C128 C117 Si2 109.72(17)
C124 C117 Si2 126.44(17)
F16 C116 C126 119.0(2)
F16 C116 C107 117.6(2)
C126 C116 C107 123.4(3)
F15 C115 C103 117.7(2)
F15 C115 C124 119.4(2)
C103 C115 C124 122.9(2)
F20 C114 C104 117.9(2)
F20 C114 C126 119.4(2)
C104 C114 C126 122.7(3)
C109 C113 C125 120.5(2)
C109 C113 H11A 119.8
C125 C113 H11A 119.8
C121 C112 C101 120.3(3)
C121 C112 H11B 119.8
C101 C112 H11B 119.8
F13 C111 C103 120.3(2)
F13 C111 C127 120.1(2)
C103 C111 C127 119.6(2)
C106 C110 C123 119.8(2)
C106 C110 H11C 120.1
C123 C110 H11C 120.1
C106 C109 C113 120.5(2)
C106 C109 H10A 119.7
C113 C109 H10A 119.7
F18 C108 C104 120.6(3)
F18 C108 C107 119.4(3)
C104 C108 C107 120.0(3)
F17 C107 C108 120.7(3)
F17 C107 C116 120.8(3)
C108 C107 C116 118.6(3)
C109 C106 C110 119.9(2)
C109 C106 H10B 120.0
C110 C106 H10B 120.0
C102 C105 C121 121.1(2)
C102 C105 H10C 119.4
C121 C105 H10C 119.4
F19 C104 C108 119.9(3)
F19 C104 C114 120.2(3)
C108 C104 C114 119.9(3)
F14 C103 C111 120.0(2)
F14 C103 C115 120.5(2)
C111 C103 C115 119.4(2)
C100 C102 C105 120.1(3)
C100 C102 H10D 120.0
C105 C102 H10D 120.0
C100 C101 C112 120.4(3)
C100 C101 H10E 119.8
C112 C101 H10E 119.8
C102 C100 C101 119.7(3)
C102 C100 H10F 120.2
C101 C100 H10F 120.2
C1 C6 C5 115.2(2)
C1 C6 C7 122.6(2)
C5 C6 C7 122.0(2)
C28 C24 C23 115.5(2)
C28 C24 C22 122.9(2)
C23 C24 C22 121.2(2)
F10 C23 C25 118.5(2)
F10 C23 C24 119.1(2)
C25 C23 C24 122.4(2)
F6 C28 C27 117.2(2)
F6 C28 C24 119.8(2)
C27 C28 C24 122.9(2)
F9 C25 C26 120.4(2)
F9 C25 C23 120.1(2)
C26 C25 C23 119.5(2)
C21 C16 C17 118.7(2)
C21 C16 C15 121.2(2)
C17 C16 C15 120.1(2)
F5 C5 C4 117.9(2)
F5 C5 C6 119.1(2)
C4 C5 C6 123.0(2)
F7 C27 C26 120.2(2)
F7 C27 C28 120.5(2)
C26 C27 C28 119.3(2)
F3 C3 C4 120.8(3)
F3 C3 C2 119.3(3)
C4 C3 C2 119.8(2)
F8 C26 C25 120.4(2)
F8 C26 C27 119.3(2)
C25 C26 C27 120.4(2)
C15 C22 C24 124.7(2)
C15 C22 Si1 109.22(17)
C24 C22 Si1 124.77(17)
F4 C4 C3 120.0(2)
F4 C4 C5 120.3(2)
C3 C4 C5 119.7(2)
F1 C1 C2 118.2(2)
F1 C1 C6 119.2(2)
C2 C1 C6 122.6(2)
C22 C15 C16 124.8(2)
C22 C15 C8 114.9(2)
C16 C15 C8 120.2(2)
C10 C9 C14 118.9(2)
C10 C9 C8 120.5(2)
C14 C9 C8 120.6(2)
C9 C10 C11 120.5(3)
C9 C10 H14A 119.8
C11 C10 H14A 119.8
C13 C14 C9 120.3(3)
C13 C14 H13A 119.8
C9 C14 H13A 119.8
C16 C21 C20 120.6(3)
C16 C21 H12B 119.7
C20 C21 H12B 119.7
F2 C2 C1 120.2(3)
F2 C2 C3 120.1(3)
C1 C2 C3 119.6(3)
C7 C8 C9 123.9(2)
C7 C8 C15 115.3(2)
C9 C8 C15 120.8(2)
C8 C7 C6 123.3(2)
C8 C7 Si1 109.36(18)
C6 C7 Si1 125.99(18)
C19 C17 C16 120.4(3)
C19 C17 H8A 119.8
C16 C17 H8A 119.8
C12 C11 C10 119.9(3)
C12 C11 H7A 120.1
C10 C11 H7A 120.1
C18 C20 C21 120.1(3)
C18 C20 H6A 119.9
C21 C20 H6A 119.9
C18 C19 C17 120.5(3)
C18 C19 H5A 119.7
C17 C19 H5A 119.7
C13 C12 C11 120.1(3)
C13 C12 H4A 120.0
C11 C12 H4A 120.0
C12 C13 C14 120.3(3)
C12 C13 H3A 119.8
C14 C13 H3A 119.8
C19 C18 C20 119.6(3)
C19 C18 H2A 120.2
C20 C18 H2A 120.2
Si2 C140 H14B 109.5
Si2 C140 H14C 109.5
H14B C140 H14C 109.5
Si2 C140 H14D 109.5
H14B C140 H14D 109.5
H14C C140 H14D 109.5
Si2 C141 H14E 109.5
Si2 C141 H14F 109.5
H14E C141 H14F 109.5
Si2 C141 H14G 109.5
H14E C141 H14G 109.5
H14F C141 H14G 109.5
Si1 C30 H40A 109.5
Si1 C30 H40B 109.5
H40A C30 H40B 109.5
Si1 C30 H40C 109.5
H40A C30 H40C 109.5
H40B C30 H40C 109.5
Si1 C29 H41A 109.5
Si1 C29 H41B 109.5
H41A C29 H41B 109.5
Si1 C29 H41C 109.5
H41A C29 H41C 109.5
H41B C29 H41C 109.5

loop_
_geom_bond_atom_site_label_1
_geom_bond_atom_site_label_2
_geom_bond_distance
Si2 C140 1.849(2)
Si2 C141 1.853(3)
Si2 C122 1.869(2)
Si2 C117 1.873(2)
Si1 C30 1.847(3)
Si1 C29 1.852(3)
Si1 C7 1.867(2)
Si1 C22 1.872(2)
F20 C114 1.347(3)
F11 C119 1.345(3)
F16 C116 1.350(3)
F12 C127 1.346(3)
F13 C111 1.343(3)
F17 C107 1.336(3)
F15 C115 1.343(3)
F14 C103 1.342(3)
F19 C104 1.349(3)
F18 C108 1.351(3)
F10 C23 1.345(3)
F8 C26 1.350(3)
F9 C25 1.346(3)
F1 C1 1.344(3)
F5 C5 1.347(3)
F6 C28 1.350(3)
F4 C4 1.346(3)
F3 C3 1.344(3)
F7 C27 1.341(3)
F2 C2 1.349(3)
C128 C117 1.348(3)
C128 C125 1.494(3)
C128 C120 1.513(3)
C127 C111 1.369(3)
C127 C119 1.372(3)
C126 C116 1.373(3)
C126 C114 1.379(3)
C126 C122 1.484(3)
C125 C123 1.385(3)
C125 C113 1.397(3)
C124 C115 1.381(3)
C124 C119 1.382(3)
C124 C117 1.488(3)
C123 C110 1.386(3)
C123 H12A 0.9300
C122 C120 1.349(3)
C121 C112 1.382(3)
C121 C105 1.384(3)
C121 C120 1.487(3)
C116 C107 1.382(4)
C115 C103 1.375(4)
C114 C104 1.376(4)
C113 C109 1.380(3)
C113 H11A 0.9300
C112 C101 1.383(3)
C112 H11B 0.9300
C111 C103 1.367(3)
C110 C106 1.381(3)
C110 H11C 0.9300
C109 C106 1.369(3)
C109 H10A 0.9300
C108 C104 1.355(4)
C108 C107 1.374(4)
C106 H10B 0.9300
C105 C102 1.380(3)
C105 H10C 0.9300
C102 C100 1.362(4)
C102 H10D 0.9300
C101 C100 1.377(4)
C101 H10E 0.9300
C100 H10F 0.9300
C6 C1 1.386(3)
C6 C5 1.387(3)
C6 C7 1.479(3)
C24 C28 1.376(3)
C24 C23 1.390(3)
C24 C22 1.484(3)
C23 C25 1.382(3)
C28 C27 1.375(3)
C25 C26 1.351(3)
C16 C21 1.380(3)
C16 C17 1.388(3)
C16 C15 1.484(3)
C5 C4 1.374(3)
C27 C26 1.370(3)
C3 C4 1.353(3)
C3 C2 1.377(4)
C22 C15 1.354(3)
C1 C2 1.370(4)
C15 C8 1.511(3)
C9 C10 1.384(3)
C9 C14 1.389(3)
C9 C8 1.485(3)
C10 C11 1.386(4)
C10 H14A 0.9300
C14 C13 1.385(4)
C14 H13A 0.9300
C21 C20 1.389(4)
C21 H12B 0.9300
C8 C7 1.350(3)
C17 C19 1.380(4)
C17 H8A 0.9300
C11 C12 1.380(4)
C11 H7A 0.9300
C20 C18 1.375(4)
C20 H6A 0.9300
C19 C18 1.374(4)
C19 H5A 0.9300
C12 C13 1.366(4)
C12 H4A 0.9300
C13 H3A 0.9300
C18 H2A 0.9300
C140 H14B 0.9600
C140 H14C 0.9600
C140 H14D 0.9600
C141 H14E 0.9600
C141 H14F 0.9600
C141 H14G 0.9600
C30 H40A 0.9600
C30 H40B 0.9600
C30 H40C 0.9600
C29 H41A 0.9600
C29 H41B 0.9600
C29 H41C 0.9600

loop_
_geom_torsion_atom_site_label_1
_geom_torsion_atom_site_label_2
_geom_torsion_atom_site_label_3
_geom_torsion_atom_site_label_4
_geom_torsion
C117 C128 C125 C123 -54.9(3)
C120 C128 C125 C123 121.9(2)
C117 C128 C125 C113 128.9(2)
C120 C128 C125 C113 -54.3(3)
C113 C125 C123 C110 1.4(3)
C128 C125 C123 C110 -175.0(2)
C116 C126 C122 C120 97.1(3)
C114 C126 C122 C120 -85.5(3)
C116 C126 C122 Si2 -83.7(3)
C114 C126 C122 Si2 93.7(3)
C140 Si2 C122 C120 118.80(18)
C141 Si2 C122 C120 -112.92(19)
C117 Si2 C122 C120 1.92(17)
C140 Si2 C122 C126 -60.5(2)
C141 Si2 C122 C126 67.7(2)
C117 Si2 C122 C126 -177.4(2)
C126 C122 C120 C121 -7.9(4)
Si2 C122 C120 C121 172.74(17)
C126 C122 C120 C128 176.2(2)
Si2 C122 C120 C128 -3.1(2)
C112 C121 C120 C122 117.8(3)
C105 C121 C120 C122 -66.0(3)
C112 C121 C120 C128 -66.5(3)
C105 C121 C120 C128 109.7(2)
C117 C128 C120 C122 3.2(3)
C125 C128 C120 C122 -173.9(2)
C117 C128 C120 C121 -172.8(2)
C125 C128 C120 C121 10.1(3)
F12 C127 C119 F11 0.5(4)
C111 C127 C119 F11 -178.8(2)
F12 C127 C119 C124 179.7(2)
C111 C127 C119 C124 0.5(4)
C115 C124 C119 F11 178.7(2)
C117 C124 C119 F11 -4.0(3)
C115 C124 C119 C127 -0.5(4)
C117 C124 C119 C127 176.8(2)
C125 C128 C117 C124 -9.8(4)
C120 C128 C117 C124 173.3(2)
C125 C128 C117 Si2 175.45(18)
C120 C128 C117 Si2 -1.5(2)
C115 C124 C117 C128 -74.8(3)
C119 C124 C117 C128 108.1(3)
C115 C124 C117 Si2 99.1(3)
C119 C124 C117 Si2 -78.1(3)
C140 Si2 C117 C128 -116.70(18)
C141 Si2 C117 C128 114.53(18)
C122 Si2 C117 C128 -0.16(17)
C140 Si2 C117 C124 68.7(2)
C141 Si2 C117 C124 -60.0(2)
C122 Si2 C117 C124 -174.7(2)
C114 C126 C116 F16 -179.8(2)
C122 C126 C116 F16 -2.2(3)
C114 C126 C116 C107 1.1(4)
C122 C126 C116 C107 178.6(2)
C119 C124 C115 F15 -179.7(2)
C117 C124 C115 F15 2.9(4)
C119 C124 C115 C103 0.1(4)
C117 C124 C115 C103 -177.2(3)
C116 C126 C114 F20 179.2(2)
C122 C126 C114 F20 1.6(3)
C116 C126 C114 C104 -0.2(4)
C122 C126 C114 C104 -177.8(2)
C123 C125 C113 C109 -0.8(3)
C128 C125 C113 C109 175.4(2)
C105 C121 C112 C101 -0.4(4)
C120 C121 C112 C101 175.7(2)
F12 C127 C111 F13 0.0(4)
C119 C127 C111 F13 179.2(2)
F12 C127 C111 C103 -179.3(2)
C119 C127 C111 C103 0.0(4)
C125 C123 C110 C106 -0.2(4)
C125 C113 C109 C106 -1.0(4)
F18 C108 C107 F17 0.3(4)
C104 C108 C107 F17 -179.5(2)
F18 C108 C107 C116 -179.8(2)
C104 C108 C107 C116 0.4(4)
F16 C116 C107 F17 -0.4(4)
C126 C116 C107 F17 178.7(2)
F16 C116 C107 C108 179.6(2)
C126 C116 C107 C108 -1.2(4)
C113 C109 C106 C110 2.1(4)
C123 C110 C106 C109 -1.5(4)
C112 C121 C105 C102 1.6(4)
C120 C121 C105 C102 -174.8(2)
F18 C108 C104 F19 0.5(4)
C107 C108 C104 F19 -179.7(2)
F18 C108 C104 C114 -179.4(2)
C107 C108 C104 C114 0.4(4)
F20 C114 C104 F19 0.2(4)
C126 C114 C104 F19 179.6(2)
F20 C114 C104 C108 -179.9(2)
C126 C114 C104 C108 -0.5(4)
F13 C111 C103 F14 -0.2(4)
C127 C111 C103 F14 179.1(3)
F13 C111 C103 C115 -179.6(3)
C127 C111 C103 C115 -0.3(4)
F15 C115 C103 F14 0.7(4)
C124 C115 C103 F14 -179.2(3)
F15 C115 C103 C111 -179.9(3)
C124 C115 C103 C111 0.3(4)
C121 C105 C102 C100 -0.5(4)
C121 C112 C101 C100 -1.8(4)
C105 C102 C100 C101 -1.8(4)
C112 C101 C100 C102 3.0(4)
C28 C24 C23 F10 -179.4(2)
C22 C24 C23 F10 7.4(3)
C28 C24 C23 C25 -0.5(3)
C22 C24 C23 C25 -173.6(2)
C23 C24 C28 F6 -178.6(2)
C22 C24 C28 F6 -5.6(3)
C23 C24 C28 C27 0.4(3)
C22 C24 C28 C27 173.5(2)
F10 C23 C25 F9 -1.6(3)
C24 C23 C25 F9 179.5(2)
F10 C23 C25 C26 179.6(2)
C24 C23 C25 C26 0.7(4)
C1 C6 C5 F5 179.97(19)
C7 C6 C5 F5 4.5(3)
C1 C6 C5 C4 -0.5(3)
C7 C6 C5 C4 -176.0(2)
F6 C28 C27 F7 -0.6(3)
C24 C28 C27 F7 -179.7(2)
F6 C28 C27 C26 178.5(2)
C24 C28 C27 C26 -0.6(4)
F9 C25 C26 F8 1.8(4)
C23 C25 C26 F8 -179.3(2)
F9 C25 C26 C27 -179.6(2)
C23 C25 C26 C27 -0.8(4)
F7 C27 C26 F8 -1.6(4)
C28 C27 C26 F8 179.3(2)
F7 C27 C26 C25 179.9(2)
C28 C27 C26 C25 0.8(4)
C28 C24 C22 C15 61.9(3)
C23 C24 C22 C15 -125.4(3)
C28 C24 C22 Si1 -103.4(2)
C23 C24 C22 Si1 69.3(3)
C30 Si1 C22 C15 -115.40(18)
C29 Si1 C22 C15 115.95(18)
C7 Si1 C22 C15 2.82(18)
C30 Si1 C22 C24 51.8(2)
C29 Si1 C22 C24 -76.9(2)
C7 Si1 C22 C24 170.0(2)
F3 C3 C4 F4 0.0(4)
C2 C3 C4 F4 -179.1(2)
F3 C3 C4 C5 178.4(2)
C2 C3 C4 C5 -0.6(4)
F5 C5 C4 F4 -1.8(3)
C6 C5 C4 F4 178.7(2)
F5 C5 C4 C3 179.7(2)
C6 C5 C4 C3 0.2(4)
C5 C6 C1 F1 -177.6(2)
C7 C6 C1 F1 -2.2(3)
C5 C6 C1 C2 1.3(4)
C7 C6 C1 C2 176.7(2)
C24 C22 C15 C16 5.6(4)
Si1 C22 C15 C16 172.77(18)
C24 C22 C15 C8 -172.8(2)
Si1 C22 C15 C8 -5.6(2)
C21 C16 C15 C22 -118.2(3)
C17 C16 C15 C22 61.5(3)
C21 C16 C15 C8 60.1(3)
C17 C16 C15 C8 -120.2(3)
C14 C9 C10 C11 -0.2(4)
C8 C9 C10 C11 -177.9(2)
C10 C9 C14 C13 -1.7(4)
C8 C9 C14 C13 176.0(2)
C17 C16 C21 C20 -1.3(4)
C15 C16 C21 C20 178.4(2)
F1 C1 C2 F2 0.0(4)
C6 C1 C2 F2 -179.0(2)
F1 C1 C2 C3 177.2(2)
C6 C1 C2 C3 -1.8(4)
F3 C3 C2 F2 -0.5(4)
C4 C3 C2 F2 178.6(2)
F3 C3 C2 C1 -177.7(2)
C4 C3 C2 C1 1.4(4)
C10 C9 C8 C7 57.9(3)
C14 C9 C8 C7 -119.8(3)
C10 C9 C8 C15 -124.3(2)
C14 C9 C8 C15 58.0(3)
C22 C15 C8 C7 6.7(3)
C16 C15 C8 C7 -171.7(2)
C22 C15 C8 C9 -171.3(2)
C16 C15 C8 C9 10.3(3)
C9 C8 C7 C6 6.6(4)
C15 C8 C7 C6 -171.3(2)
C9 C8 C7 Si1 173.85(17)
C15 C8 C7 Si1 -4.0(2)
C1 C6 C7 C8 62.7(3)
C5 C6 C7 C8 -122.2(3)
C1 C6 C7 Si1 -102.4(3)
C5 C6 C7 Si1 72.7(3)
C30 Si1 C7 C8 113.55(19)
C29 Si1 C7 C8 -117.22(18)
C22 Si1 C7 C8 0.82(18)
C30 Si1 C7 C6 -79.6(2)
C29 Si1 C7 C6 49.6(2)
C22 Si1 C7 C6 167.7(2)
C21 C16 C17 C19 -0.3(4)
C15 C16 C17 C19 179.9(2)
C9 C10 C11 C12 2.1(4)
C16 C21 C20 C18 1.5(4)
C16 C17 C19 C18 1.8(4)
C10 C11 C12 C13 -2.1(4)
C11 C12 C13 C14 0.2(4)
C9 C14 C13 C12 1.7(4)
C17 C19 C18 C20 -1.6(5)
C21 C20 C18 C19 -0.1(4)
